data_9014477
loop_
_publ_author_name
'Lazic, B.'
'Armbruster, T.'
'Liebich, B. W.'
'Perfler, L.'

_publ_section_title
;
 Hydrogen-bond system and dehydration behavior of the natural zeolite partheite
 Note: room temperature
;
_journal_name_full 'American Mineralogist'
_journal_page_first 1866
_journal_page_last 1873
_journal_paper_doi 10.2138/am.2012.4197
_journal_volume 97
_journal_year 2012
_chemical_compound_source 'Denezhkin Kamen, Urals Region, Russia'
_chemical_formula_sum 'Al4 Ca2 H10 O21 Si4'
_chemical_name_mineral Partheite
_space_group_IT_number 15
_symmetry_space_group_name_Hall '-C 2yc'
_symmetry_space_group_name_H-M 'C 1 2/c 1'
_cell_angle_alpha 90
_cell_angle_beta 91.5524
_cell_angle_gamma 90
_cell_length_a 21.5474
_cell_length_b 8.75638
_cell_length_c 9.30578
_cell_formula_units_Z 4
_cell_volume 1755.144
_database_code_amcsd 0019713
_exptl_crystal_density_diffrn 2.447
_cod_original_formula_sum 'Ca2 Al4 Si4 O21 H10'
_cod_database_code 9014477

loop_
_space_group_symop_operation_xyz
x,y,z
1/2+x,1/2+y,z
x,-y,1/2+z
1/2+x,1/2-y,1/2+z
-x,y,1/2-z
1/2-x,1/2+y,1/2-z
-x,-y,-z
1/2-x,1/2-y,-z

loop_
_atom_site_aniso_label
_atom_site_aniso_U_11
_atom_site_aniso_U_22
_atom_site_aniso_U_33
_atom_site_aniso_U_12
_atom_site_aniso_U_13
_atom_site_aniso_U_23
Ca1 0.01260 0.01070 0.01050 -0.00310 -0.00200 0.00020
Al1 0.00720 0.00790 0.00580 0.00050 0.00100 0.00130
Al2 0.00680 0.00640 0.00550 -0.00090 0.00010 0.00040
Si1 0.00590 0.00790 0.00590 0.00000 0.00050 0.00020
Si2 0.00620 0.00610 0.00570 0.00090 0.00070 -0.00030
O1 0.00940 0.01070 0.00950 -0.00030 0.00440 -0.00170
O2 0.01060 0.01170 0.00760 0.00260 0.00040 0.00080
O3 0.00750 0.01100 0.00960 -0.00200 0.00000 0.00120
O4 0.00650 0.00970 0.01190 0.00040 0.00370 -0.00050
O5 0.01010 0.00850 0.00840 0.00040 -0.00160 -0.00110
O6 0.01390 0.00900 0.00990 0.00120 -0.00020 0.00450
O7 0.01120 0.00890 0.00530 -0.00310 0.00230 0.00030
O8 0.00460 0.00880 0.01120 0.00000 -0.00060 0.00000
O9 0.01230 0.01390 0.01140 -0.00510 0.00110 -0.00230
O10 0.03010 0.01240 0.06040 0.00150 0.00620 0.00540
O11 0.01450 0.02650 0.02310 -0.00730 0.00810 -0.01390

loop_
_atom_site_label
_atom_site_fract_x
_atom_site_fract_y
_atom_site_fract_z
_atom_site_U_iso_or_equiv
Ca1 0.35596 0.19896 0.04443 0.01130
Al1 0.11617 0.08403 0.60078 0.00693
Al2 0.19981 0.31654 0.28577 0.00626
Si1 0.06721 0.18348 0.28940 0.00653
Si2 0.23984 0.00789 0.46198 0.00596
O1 0.06952 0.01680 0.21617 0.00980
O2 0.07252 0.17210 0.46320 0.01000
O3 0.12242 0.28860 0.22936 0.00940
O4 0.17245 0.03540 0.02491 0.00930
O5 0.20795 0.46651 0.40976 0.00900
O6 0.23450 0.15590 0.36083 0.01090
O7 0.23371 0.36010 0.12194 0.00840
O8 0.00000 0.26270 0.25000 0.00820
O9 0.35277 0.26760 0.29140 0.01250
O10 0.07184 0.50300 0.01580 0.03420
O11 0.45417 0.30490 0.07970 0.02120
H1 0.45520 0.38700 0.14100 0.03800
H2 0.49110 0.31200 0.03300 0.05100
H3 0.32050 0.21600 0.32700 0.03400
H4 0.05100 0.46600 0.09500 0.18000
H5 0.07720 0.60900 0.01400 0.06000

loop_
_cod_related_entry_id
_cod_related_entry_database
_cod_related_entry_code
1 AMCSD 0019713
